data_7118692
loop_
_publ_author_name
'Comanescu, Cezar C.'
'Iluc, Vlad M.'

_publ_section_title
;
 E-H (E = B, Si, Ge) bond activation of pinacolborane, silanes, and
 germanes by nucleophilic palladium carbene complexes.
;
_journal_issue 58
_journal_name_full 'Chemical communications (Cambridge, England)'
_journal_page_first 9048
_journal_page_last 9051
_journal_paper_doi 10.1039/c5cc09468b
_journal_volume 52
_journal_year 2016
_chemical_formula_sum 'C85 H114 Ge2 P6 Pd2'
_chemical_formula_weight 1679.56
_chemical_name_systematic
; 
 ? 
;
_space_group_IT_number 14
_symmetry_cell_setting monoclinic
_symmetry_space_group_name_Hall '-P 2ybc'
_symmetry_space_group_name_H-M 'P 1 21/c 1'
_atom_sites_solution_hydrogens geom
_atom_sites_solution_primary direct
_atom_sites_solution_secondary difmap
_audit_creation_method SHELXL-97
_audit_update_record
;
2015-11-12 deposited with the CCDC.
2016-02-02 downloaded from the CCDC.
;
_cell_angle_alpha 90.00
_cell_angle_beta 99.3602(14)
_cell_angle_gamma 90.00
_cell_formula_units_Z 2
_cell_length_a 9.5430(4)
_cell_length_b 20.3870(10)
_cell_length_c 21.3674(11)
_cell_measurement_reflns_used 9712
_cell_measurement_temperature 120(2)
_cell_measurement_theta_max 28.542
_cell_measurement_theta_min 2.163
_cell_volume 4101.7(3)
_computing_structure_refinement 'SHELXL-97 (Sheldrick, 1997)'
_computing_structure_solution 'SHELXS-97 (Sheldrick, 1990)'
_diffrn_ambient_temperature 120(2)
_diffrn_detector_area_resol_mean 8.33
_diffrn_measured_fraction_theta_full 1.000
_diffrn_measured_fraction_theta_max 1.000
_diffrn_measurement_device_type 'Bruker APEX II'
_diffrn_measurement_method 'combination of \w- and \f-scans'
_diffrn_radiation_monochromator graphite
_diffrn_radiation_source 'fine-focus sealed tube'
_diffrn_radiation_type MoK\a
_diffrn_radiation_wavelength 0.71073
_diffrn_reflns_av_R_equivalents 0.0462
_diffrn_reflns_av_sigmaI/netI 0.0196
_diffrn_reflns_limit_h_max 11
_diffrn_reflns_limit_h_min -11
_diffrn_reflns_limit_k_max 24
_diffrn_reflns_limit_k_min -24
_diffrn_reflns_limit_l_max 25
_diffrn_reflns_limit_l_min -25
_diffrn_reflns_number 98578
_diffrn_reflns_theta_full 25.00
_diffrn_reflns_theta_max 25.00
_diffrn_reflns_theta_min 1.93
_diffrn_standards_decay_% 0
_diffrn_standards_interval_count 0
_diffrn_standards_interval_time 0
_diffrn_standards_number 0
_exptl_absorpt_coefficient_mu 1.316
_exptl_absorpt_correction_T_max 0.7458
_exptl_absorpt_correction_T_min 0.6908
_exptl_absorpt_correction_type multi-scan
_exptl_absorpt_process_details 'Bruker AXS area detector scaling and absorption correction'
_exptl_crystal_density_diffrn 1.360
_exptl_crystal_density_method 'not measured'
_exptl_crystal_description block
_exptl_crystal_F_000 1740
_exptl_crystal_size_max 0.12
_exptl_crystal_size_mid 0.09
_exptl_crystal_size_min 0.08
_refine_diff_density_max 0.761
_refine_diff_density_min -0.551
_refine_diff_density_rms 0.068
_refine_ls_extinction_method none
_refine_ls_goodness_of_fit_ref 1.062
_refine_ls_hydrogen_treatment mixed
_refine_ls_matrix_type full
_refine_ls_number_parameters 442
_refine_ls_number_reflns 7227
_refine_ls_number_restraints 0
_refine_ls_restrained_S_all 1.062
_refine_ls_R_factor_all 0.0369
_refine_ls_R_factor_gt 0.0296
_refine_ls_shift/su_max 0.003
_refine_ls_shift/su_mean 0.000
_refine_ls_structure_factor_coef Fsqd
_refine_ls_weighting_details 'calc w=1/[\s^2^(Fo^2^)+(0.0267P)^2^+1.4463P] where P=(Fo^2^+2Fc^2^)/3'
_refine_ls_weighting_scheme calc
_refine_ls_wR_factor_gt 0.0661
_refine_ls_wR_factor_ref 0.0681
_reflns_number_gt 6323
_reflns_number_total 7227
_reflns_threshold_expression >2sigma(I)
_cod_data_source_file c5cc09468b3.cif
_cod_data_source_block cc275
_cod_depositor_comments 'Adding full bibliography for 7118684--7118692.cif.'
_cod_original_sg_symbol_H-M P2(1)/c
_cod_database_code 7118692

loop_
_symmetry_equiv_pos_as_xyz
'x, y, z'
'-x, y+1/2, -z+1/2'
'-x, -y, -z'
'x, -y-1/2, z-1/2'

loop_
_atom_site_label
_atom_site_type_symbol
_atom_site_fract_x
_atom_site_fract_y
_atom_site_fract_z
_atom_site_U_iso_or_equiv
_atom_site_adp_type
_atom_site_occupancy
_atom_site_symmetry_multiplicity
_atom_site_calc_flag
_atom_site_refinement_flags
Pd Pd 0.39060(2) 0.859712(10) 0.196899(9) 0.01511(6) Uani 1 1 d .
Ge Ge 0.39830(3) 0.792381(15) 0.293172(14) 0.02187(8) Uani 1 1 d .
P1 P 0.42680(7) 0.97796(3) 0.20088(3) 0.01756(15) Uani 1 1 d .
P3 P 0.61304(8) 0.81877(4) 0.18838(4) 0.02506(17) Uani 1 1 d .
P2 P 0.24669(8) 0.81122(4) 0.10323(3) 0.02283(16) Uani 1 1 d .
H2 H 0.466(3) 0.7282(16) 0.2897(15) 0.038(9) Uiso 1 1 d .
C11 C 0.1931(3) 0.95042(13) 0.25466(12) 0.0194(6) Uani 1 1 d .
C12 C 0.2960(3) 0.99844(13) 0.25200(13) 0.0210(6) Uani 1 1 d .
C13 C 0.2955(3) 1.05516(15) 0.28847(15) 0.0315(7) Uani 1 1 d .
H13 H 0.3642 1.0884 0.2861 0.038 Uiso 1 1 calc R
C14 C 0.1955(4) 1.06328(16) 0.32810(16) 0.0401(8) Uani 1 1 d .
H14 H 0.1959 1.1021 0.3527 0.048 Uiso 1 1 calc R
C15 C 0.0955(4) 1.01549(17) 0.33215(16) 0.0388(8) Uani 1 1 d .
H15 H 0.0285 1.0208 0.3601 0.047 Uiso 1 1 calc R
C16 C 0.0936(3) 0.95982(15) 0.29524(14) 0.0280(7) Uani 1 1 d .
H16 H 0.0233 0.9273 0.2974 0.034 Uiso 1 1 calc R
C21 C 0.0931(3) 0.90973(14) 0.14624(13) 0.0199(6) Uani 1 1 d .
C22 C 0.1043(3) 0.87207(14) 0.09243(13) 0.0242(6) Uani 1 1 d .
C23 C 0.0147(3) 0.88494(18) 0.03508(14) 0.0336(8) Uani 1 1 d .
H23 H 0.0192 0.8578 -0.0007 0.040 Uiso 1 1 calc R
C24 C -0.0796(3) 0.93640(19) 0.02990(16) 0.0397(9) Uani 1 1 d .
H24 H -0.1391 0.9450 -0.0093 0.048 Uiso 1 1 calc R
C25 C -0.0872(3) 0.97504(17) 0.08147(16) 0.0367(8) Uani 1 1 d .
H25 H -0.1507 1.0112 0.0776 0.044 Uiso 1 1 calc R
C26 C -0.0026(3) 0.96193(15) 0.13977(15) 0.0267(7) Uani 1 1 d .
H26 H -0.0104 0.9888 0.1754 0.032 Uiso 1 1 calc R
C31 C 0.7607(3) 0.83655(18) 0.25135(16) 0.0378(8) Uani 1 1 d .
H31A H 0.8459 0.8138 0.2427 0.057 Uiso 1 1 calc R
H31B H 0.7374 0.8216 0.2920 0.057 Uiso 1 1 calc R
H31C H 0.7783 0.8839 0.2532 0.057 Uiso 1 1 calc R
C81 C 0.0000 1.0000 0.5000 0.081(3) Uani 1 2 d S
C82 C 0.1247(10) 0.9855(8) 0.5180(6) 0.102(4) Uani 0.50 1 d P
C84 C -0.2110(12) 1.0573(4) 0.4993(5) 0.162(4) Uani 1 1 d .
C83 C -0.049(3) 1.0496(13) 0.5191(7) 0.180(12) Uani 0.50 1 d P
C32 C 0.6339(4) 0.73049(16) 0.18152(19) 0.0421(9) Uani 1 1 d .
H32A H 0.5662 0.7141 0.1454 0.063 Uiso 1 1 calc R
H32B H 0.6157 0.7092 0.2205 0.063 Uiso 1 1 calc R
H32C H 0.7309 0.7206 0.1749 0.063 Uiso 1 1 calc R
C C 0.1833(3) 0.89286(13) 0.21004(12) 0.0169(5) Uani 1 1 d .
H1 H 0.1356 0.8561 0.2293 0.020 Uiso 1 1 calc R
C41 C 0.5851(3) 1.02448(14) 0.24120(14) 0.0268(7) Uani 1 1 d .
H41 H 0.5563 1.0714 0.2442 0.032 Uiso 1 1 calc R
C33 C 0.6841(3) 0.84623(17) 0.11840(16) 0.0352(8) Uani 1 1 d .
H33A H 0.6273 0.8276 0.0802 0.053 Uiso 1 1 calc R
H33B H 0.7828 0.8316 0.1215 0.053 Uiso 1 1 calc R
H33C H 0.6803 0.8942 0.1160 0.053 Uiso 1 1 calc R
C43 C 0.6305(3) 0.99882(16) 0.30876(15) 0.0358(8) Uani 1 1 d .
H43A H 0.6462 0.9514 0.3075 0.054 Uiso 1 1 calc R
H43B H 0.5558 1.0081 0.3340 0.054 Uiso 1 1 calc R
H43C H 0.7187 1.0206 0.3280 0.054 Uiso 1 1 calc R
C44 C 0.7078(3) 1.02243(16) 0.20422(16) 0.0358(8) Uani 1 1 d .
H44A H 0.7248 0.9770 0.1925 0.054 Uiso 1 1 calc R
H44B H 0.7933 1.0400 0.2305 0.054 Uiso 1 1 calc R
H44C H 0.6845 1.0490 0.1657 0.054 Uiso 1 1 calc R
C45 C 0.3567(4) 1.10018(15) 0.13565(16) 0.0363(8) Uani 1 1 d .
H45A H 0.3097 1.1201 0.0960 0.054 Uiso 1 1 calc R
H45B H 0.4535 1.1174 0.1463 0.054 Uiso 1 1 calc R
H45C H 0.3032 1.1107 0.1698 0.054 Uiso 1 1 calc R
C46 C 0.4417(3) 1.00812(16) 0.07363(14) 0.0328(7) Uani 1 1 d .
H46A H 0.3895 1.0248 0.0335 0.049 Uiso 1 1 calc R
H46B H 0.4500 0.9603 0.0712 0.049 Uiso 1 1 calc R
H46C H 0.5368 1.0277 0.0815 0.049 Uiso 1 1 calc R
C51 C 0.1484(3) 0.73868(15) 0.12805(15) 0.0325(7) Uani 1 1 d .
H51 H 0.1080 0.7537 0.1660 0.039 Uiso 1 1 calc R
C52 C 0.2702(4) 0.79272(17) 0.02012(14) 0.0366(8) Uani 1 1 d .
H52 H 0.1750 0.7813 -0.0044 0.044 Uiso 1 1 calc R
C53 C 0.0207(4) 0.71724(19) 0.07968(18) 0.0485(10) Uani 1 1 d .
H53A H -0.0386 0.7555 0.0659 0.073 Uiso 1 1 calc R
H53B H -0.0351 0.6850 0.0992 0.073 Uiso 1 1 calc R
H53C H 0.0539 0.6975 0.0429 0.073 Uiso 1 1 calc R
C54 C 0.2454(4) 0.68061(16) 0.15130(17) 0.0418(8) Uani 1 1 d .
H54A H 0.2817 0.6609 0.1153 0.063 Uiso 1 1 calc R
H54B H 0.1912 0.6477 0.1708 0.063 Uiso 1 1 calc R
H54C H 0.3251 0.6961 0.1826 0.063 Uiso 1 1 calc R
C55 C 0.3685(5) 0.73486(19) 0.01586(18) 0.0532(10) Uani 1 1 d .
H55A H 0.3848 0.7299 -0.0280 0.080 Uiso 1 1 calc R
H55B H 0.3247 0.6948 0.0292 0.080 Uiso 1 1 calc R
H55C H 0.4592 0.7425 0.0437 0.080 Uiso 1 1 calc R
C56 C 0.3253(4) 0.85273(19) -0.01128(15) 0.0431(9) Uani 1 1 d .
H56A H 0.3225 0.8441 -0.0566 0.065 Uiso 1 1 calc R
H56B H 0.4233 0.8618 0.0086 0.065 Uiso 1 1 calc R
H56C H 0.2654 0.8907 -0.0060 0.065 Uiso 1 1 calc R
C61 C 0.2199(3) 0.76284(14) 0.32178(13) 0.0244(6) Uani 1 1 d .
C62 C 0.1658(4) 0.70062(17) 0.30742(17) 0.0406(8) Uani 1 1 d .
H62 H 0.2134 0.6722 0.2825 0.049 Uiso 1 1 calc R
C63 C 0.0435(4) 0.67861(19) 0.32856(19) 0.0496(10) Uani 1 1 d .
H63 H 0.0085 0.6357 0.3179 0.060 Uiso 1 1 calc R
C64 C -0.0261(3) 0.71854(19) 0.36455(17) 0.0422(9) Uani 1 1 d .
H64 H -0.1092 0.7034 0.3792 0.051 Uiso 1 1 calc R
C65 C 0.0244(3) 0.78078(18) 0.37959(16) 0.0372(8) Uani 1 1 d .
H65 H -0.0240 0.8088 0.4044 0.045 Uiso 1 1 calc R
C66 C 0.1466(3) 0.80241(15) 0.35833(14) 0.0286(7) Uani 1 1 d .
H66 H 0.1808 0.8454 0.3691 0.034 Uiso 1 1 calc R
C71 C 0.5084(3) 0.82604(18) 0.37222(14) 0.0343(8) Uani 1 1 d .
C72 C 0.6200(4) 0.7876(2) 0.40476(17) 0.0532(11) Uani 1 1 d .
H72 H 0.6408 0.7464 0.3875 0.064 Uiso 1 1 calc R
C73 C 0.6991(5) 0.8081(3) 0.4606(2) 0.0801(9) Uani 1 1 d .
H73 H 0.7740 0.7817 0.4820 0.096 Uiso 1 1 calc R
C74 C 0.6687(5) 0.8665(3) 0.4848(2) 0.0801(9) Uani 1 1 d .
H74 H 0.7237 0.8810 0.5234 0.096 Uiso 1 1 calc R
C75 C 0.5595(5) 0.9061(3) 0.4551(2) 0.0801(9) Uani 1 1 d .
H75 H 0.5395 0.9468 0.4733 0.096 Uiso 1 1 calc R
C76 C 0.4790(4) 0.8852(2) 0.39767(17) 0.0493(10) Uani 1 1 d .
H76 H 0.4044 0.9119 0.3766 0.059 Uiso 1 1 calc R
C42 C 0.3623(3) 1.02607(14) 0.12759(13) 0.0225(6) Uani 1 1 d .
H42 H 0.2619 1.0119 0.1134 0.027 Uiso 1 1 calc R

loop_
_atom_site_aniso_label
_atom_site_aniso_U_11
_atom_site_aniso_U_22
_atom_site_aniso_U_33
_atom_site_aniso_U_23
_atom_site_aniso_U_13
_atom_site_aniso_U_12
Pd 0.01277(10) 0.01587(11) 0.01696(11) 0.00258(8) 0.00319(7) 0.00104(8)
Ge 0.02014(15) 0.02562(17) 0.01989(16) 0.00805(12) 0.00340(12) 0.00357(12)
P1 0.0149(3) 0.0173(4) 0.0206(4) 0.0021(3) 0.0034(3) -0.0019(3)
P3 0.0200(4) 0.0238(4) 0.0335(4) 0.0066(3) 0.0106(3) 0.0065(3)
P2 0.0275(4) 0.0244(4) 0.0164(4) -0.0028(3) 0.0031(3) -0.0061(3)
C11 0.0193(14) 0.0218(14) 0.0169(14) 0.0022(11) 0.0025(11) 0.0055(11)
C12 0.0233(14) 0.0216(15) 0.0187(14) 0.0022(11) 0.0051(11) 0.0008(11)
C13 0.0403(18) 0.0219(16) 0.0335(17) -0.0036(13) 0.0097(14) -0.0016(13)
C14 0.056(2) 0.0292(18) 0.039(2) -0.0116(15) 0.0191(17) 0.0054(16)
C15 0.043(2) 0.041(2) 0.0374(19) -0.0034(16) 0.0224(16) 0.0091(16)
C16 0.0253(16) 0.0315(17) 0.0292(17) 0.0030(13) 0.0102(13) 0.0041(13)
C21 0.0124(13) 0.0249(15) 0.0224(14) 0.0075(12) 0.0026(11) -0.0053(11)
C22 0.0199(14) 0.0306(17) 0.0214(15) 0.0060(12) 0.0014(11) -0.0090(12)
C23 0.0264(16) 0.053(2) 0.0191(15) 0.0085(14) -0.0030(12) -0.0113(15)
C24 0.0230(16) 0.065(2) 0.0276(18) 0.0249(17) -0.0062(13) -0.0074(16)
C25 0.0179(15) 0.048(2) 0.044(2) 0.0265(17) 0.0055(14) 0.0047(14)
C26 0.0154(14) 0.0328(17) 0.0321(17) 0.0119(13) 0.0041(12) 0.0008(12)
C31 0.0183(15) 0.050(2) 0.045(2) 0.0121(17) 0.0039(14) 0.0110(14)
C81 0.087(7) 0.052(5) 0.096(8) -0.007(4) -0.007(5) 0.018(4)
C82 0.035(5) 0.164(13) 0.110(10) -0.034(9) 0.020(6) 0.031(7)
C84 0.217(11) 0.093(6) 0.170(9) 0.040(6) 0.011(8) 0.020(7)
C83 0.20(2) 0.29(3) 0.054(8) -0.025(13) 0.044(11) -0.16(2)
C32 0.042(2) 0.0274(18) 0.062(2) 0.0074(16) 0.0240(18) 0.0126(15)
C 0.0124(12) 0.0189(14) 0.0195(14) 0.0043(11) 0.0031(10) -0.0006(10)
C41 0.0220(15) 0.0219(16) 0.0351(17) -0.0006(13) 0.0001(13) -0.0051(12)
C33 0.0299(17) 0.040(2) 0.0397(19) 0.0088(15) 0.0187(14) 0.0061(14)
C43 0.0302(17) 0.0342(19) 0.0385(19) 0.0016(15) -0.0077(14) -0.0096(14)
C44 0.0252(16) 0.0346(19) 0.047(2) 0.0042(15) 0.0035(14) -0.0064(14)
C45 0.048(2) 0.0256(17) 0.0349(18) 0.0083(14) 0.0051(15) 0.0095(15)
C46 0.0375(18) 0.0377(18) 0.0242(16) 0.0075(14) 0.0079(13) 0.0036(15)
C51 0.0410(18) 0.0277(17) 0.0285(17) -0.0015(13) 0.0051(14) -0.0135(14)
C52 0.047(2) 0.045(2) 0.0187(16) -0.0100(14) 0.0070(14) -0.0108(16)
C53 0.049(2) 0.048(2) 0.045(2) -0.0060(18) -0.0003(17) -0.0243(18)
C54 0.056(2) 0.0277(18) 0.040(2) 0.0005(15) 0.0051(17) -0.0104(16)
C55 0.080(3) 0.047(2) 0.038(2) -0.0177(18) 0.026(2) -0.006(2)
C56 0.051(2) 0.060(2) 0.0200(16) 0.0005(16) 0.0100(15) -0.0068(18)
C61 0.0242(15) 0.0290(16) 0.0187(14) 0.0111(12) 0.0000(12) -0.0020(12)
C62 0.052(2) 0.0322(19) 0.039(2) 0.0044(15) 0.0121(16) -0.0102(16)
C63 0.052(2) 0.041(2) 0.055(2) 0.0081(19) 0.0078(19) -0.0250(18)
C64 0.0268(17) 0.057(2) 0.042(2) 0.0242(18) 0.0018(15) -0.0092(16)
C65 0.0265(17) 0.051(2) 0.0345(18) 0.0162(16) 0.0074(14) 0.0047(15)
C66 0.0255(15) 0.0319(17) 0.0278(16) 0.0106(13) 0.0026(13) -0.0008(13)
C71 0.0247(16) 0.056(2) 0.0210(16) 0.0085(15) 0.0000(13) -0.0121(15)
C72 0.0283(18) 0.094(3) 0.035(2) 0.017(2) -0.0024(15) 0.0000(19)
C73 0.0682(18) 0.119(3) 0.0460(16) -0.0077(16) -0.0107(13) -0.0269(19)
C74 0.0682(18) 0.119(3) 0.0460(16) -0.0077(16) -0.0107(13) -0.0269(19)
C75 0.0682(18) 0.119(3) 0.0460(16) -0.0077(16) -0.0107(13) -0.0269(19)
C76 0.054(2) 0.062(3) 0.0314(19) -0.0007(18) 0.0040(17) -0.027(2)
C42 0.0206(14) 0.0229(15) 0.0240(15) 0.0066(12) 0.0038(12) -0.0010(11)

loop_
_atom_type_symbol
_atom_type_description
_atom_type_scat_dispersion_real
_atom_type_scat_dispersion_imag
_atom_type_scat_source
C C 0.0033 0.0016 'International Tables Vol C Tables 4.2.6.8 and 6.1.1.4'
H H 0.0000 0.0000 'International Tables Vol C Tables 4.2.6.8 and 6.1.1.4'
P P 0.1023 0.0942 'International Tables Vol C Tables 4.2.6.8 and 6.1.1.4'
Ge Ge 0.1547 1.8001 'International Tables Vol C Tables 4.2.6.8 and 6.1.1.4'
Pd Pd -0.9988 1.0072 'International Tables Vol C Tables 4.2.6.8 and 6.1.1.4'

loop_
_geom_angle_atom_site_label_1
_geom_angle_atom_site_label_2
_geom_angle_atom_site_label_3
_geom_angle
_geom_angle_site_symmetry_1
_geom_angle_site_symmetry_3
C Pd P3 175.99(7) . .
C Pd P1 79.20(7) . .
P3 Pd P1 103.47(3) . .
C Pd P2 80.09(7) . .
P3 Pd P2 100.95(3) . .
P1 Pd P2 119.12(3) . .
C Pd Ge 88.24(7) . .
P3 Pd Ge 87.80(2) . .
P1 Pd Ge 122.52(2) . .
P2 Pd Ge 113.25(2) . .
C71 Ge C61 101.91(12) . .
C71 Ge Pd 117.57(10) . .
C61 Ge Pd 120.88(8) . .
C71 Ge H2 100.3(12) . .
C61 Ge H2 98.5(12) . .
Pd Ge H2 114.2(12) . .
C12 P1 C42 102.51(12) . .
C12 P1 C41 100.77(13) . .
C42 P1 C41 104.56(13) . .
C12 P1 Pd 98.03(9) . .
C42 P1 Pd 117.76(9) . .
C41 P1 Pd 128.12(10) . .
C32 P3 C31 100.08(17) . .
C32 P3 C33 100.20(16) . .
C31 P3 C33 101.43(16) . .
C32 P3 Pd 118.46(12) . .
C31 P3 Pd 118.66(11) . .
C33 P3 Pd 114.89(11) . .
C22 P2 C52 102.68(15) . .
C22 P2 C51 100.10(14) . .
C52 P2 C51 104.68(15) . .
C22 P2 Pd 97.82(9) . .
C52 P2 Pd 136.30(11) . .
C51 P2 Pd 109.14(10) . .
C12 C11 C16 118.8(3) . .
C12 C11 C 119.6(2) . .
C16 C11 C 121.4(3) . .
C11 C12 C13 119.5(3) . .
C11 C12 P1 114.6(2) . .
C13 C12 P1 125.8(2) . .
C14 C13 C12 120.4(3) . .
C14 C13 H13 119.8 . .
C12 C13 H13 119.8 . .
C15 C14 C13 120.5(3) . .
C15 C14 H14 119.7 . .
C13 C14 H14 119.7 . .
C14 C15 C16 119.4(3) . .
C14 C15 H15 120.3 . .
C16 C15 H15 120.3 . .
C15 C16 C11 121.3(3) . .
C15 C16 H16 119.4 . .
C11 C16 H16 119.4 . .
C26 C21 C22 118.2(3) . .
C26 C21 C 121.7(3) . .
C22 C21 C 120.1(2) . .
C23 C22 C21 119.9(3) . .
C23 C22 P2 125.0(2) . .
C21 C22 P2 115.0(2) . .
C24 C23 C22 120.8(3) . .
C24 C23 H23 119.6 . .
C22 C23 H23 119.6 . .
C25 C24 C23 119.7(3) . .
C25 C24 H24 120.2 . .
C23 C24 H24 120.2 . .
C24 C25 C26 120.7(3) . .
C24 C25 H25 119.6 . .
C26 C25 H25 119.6 . .
C21 C26 C25 120.6(3) . .
C21 C26 H26 119.7 . .
C25 C26 H26 119.7 . .
P3 C31 H31A 109.5 . .
P3 C31 H31B 109.5 . .
H31A C31 H31B 109.5 . .
P3 C31 H31C 109.5 . .
H31A C31 H31C 109.5 . .
H31B C31 H31C 109.5 . .
C83 C81 C83 180.0(13) 3_576 .
C83 C81 C82 59.9(10) 3_576 .
C83 C81 C82 120.1(10) . .
C83 C81 C82 120.1(10) 3_576 3_576
C83 C81 C82 59.9(10) . 3_576
C82 C81 C82 180.000(4) . 3_576
C83 C82 C81 59.4(16) 3_576 .
C83 C82 C84 75.9(17) 3_576 3_576
C81 C82 C84 134.7(13) . 3_576
C82 C84 C83 49.7(10) 3_576 .
C81 C83 C82 60.7(12) . 3_576
C81 C83 C84 114.6(13) . .
C82 C83 C84 54.3(12) 3_576 .
P3 C32 H32A 109.5 . .
P3 C32 H32B 109.5 . .
H32A C32 H32B 109.5 . .
P3 C32 H32C 109.5 . .
H32A C32 H32C 109.5 . .
H32B C32 H32C 109.5 . .
C11 C C21 111.0(2) . .
C11 C Pd 111.33(17) . .
C21 C Pd 110.53(17) . .
C11 C H1 108.0 . .
C21 C H1 108.0 . .
Pd C H1 108.0 . .
C44 C41 C43 111.0(3) . .
C44 C41 P1 112.4(2) . .
C43 C41 P1 110.2(2) . .
C44 C41 H41 107.7 . .
C43 C41 H41 107.7 . .
P1 C41 H41 107.7 . .
P3 C33 H33A 109.5 . .
P3 C33 H33B 109.5 . .
H33A C33 H33B 109.5 . .
P3 C33 H33C 109.5 . .
H33A C33 H33C 109.5 . .
H33B C33 H33C 109.5 . .
C41 C43 H43A 109.5 . .
C41 C43 H43B 109.5 . .
H43A C43 H43B 109.5 . .
C41 C43 H43C 109.5 . .
H43A C43 H43C 109.5 . .
H43B C43 H43C 109.5 . .
C41 C44 H44A 109.5 . .
C41 C44 H44B 109.5 . .
H44A C44 H44B 109.5 . .
C41 C44 H44C 109.5 . .
H44A C44 H44C 109.5 . .
H44B C44 H44C 109.5 . .
C42 C45 H45A 109.5 . .
C42 C45 H45B 109.5 . .
H45A C45 H45B 109.5 . .
C42 C45 H45C 109.5 . .
H45A C45 H45C 109.5 . .
H45B C45 H45C 109.5 . .
C42 C46 H46A 109.5 . .
C42 C46 H46B 109.5 . .
H46A C46 H46B 109.5 . .
C42 C46 H46C 109.5 . .
H46A C46 H46C 109.5 . .
H46B C46 H46C 109.5 . .
C53 C51 C54 111.8(3) . .
C53 C51 P2 114.5(2) . .
C54 C51 P2 113.4(2) . .
C53 C51 H51 105.4 . .
C54 C51 H51 105.4 . .
P2 C51 H51 105.4 . .
C55 C52 C56 109.6(3) . .
C55 C52 P2 112.7(2) . .
C56 C52 P2 111.1(2) . .
C55 C52 H52 107.8 . .
C56 C52 H52 107.8 . .
P2 C52 H52 107.8 . .
C51 C53 H53A 109.5 . .
C51 C53 H53B 109.5 . .
H53A C53 H53B 109.5 . .
C51 C53 H53C 109.5 . .
H53A C53 H53C 109.5 . .
H53B C53 H53C 109.5 . .
C51 C54 H54A 109.5 . .
C51 C54 H54B 109.5 . .
H54A C54 H54B 109.5 . .
C51 C54 H54C 109.5 . .
H54A C54 H54C 109.5 . .
H54B C54 H54C 109.5 . .
C52 C55 H55A 109.5 . .
C52 C55 H55B 109.5 . .
H55A C55 H55B 109.5 . .
C52 C55 H55C 109.5 . .
H55A C55 H55C 109.5 . .
H55B C55 H55C 109.5 . .
C52 C56 H56A 109.5 . .
C52 C56 H56B 109.5 . .
H56A C56 H56B 109.5 . .
C52 C56 H56C 109.5 . .
H56A C56 H56C 109.5 . .
H56B C56 H56C 109.5 . .
C62 C61 C66 117.0(3) . .
C62 C61 Ge 121.0(2) . .
C66 C61 Ge 122.0(2) . .
C61 C62 C63 121.7(3) . .
C61 C62 H62 119.2 . .
C63 C62 H62 119.2 . .
C64 C63 C62 120.1(3) . .
C64 C63 H63 120.0 . .
C62 C63 H63 120.0 . .
C63 C64 C65 119.8(3) . .
C63 C64 H64 120.1 . .
C65 C64 H64 120.1 . .
C64 C65 C66 119.8(3) . .
C64 C65 H65 120.1 . .
C66 C65 H65 120.1 . .
C61 C66 C65 121.7(3) . .
C61 C66 H66 119.1 . .
C65 C66 H66 119.1 . .
C76 C71 C72 118.7(3) . .
C76 C71 Ge 122.2(3) . .
C72 C71 Ge 119.0(3) . .
C73 C72 C71 121.6(5) . .
C73 C72 H72 119.2 . .
C71 C72 H72 119.2 . .
C74 C73 C72 118.7(5) . .
C74 C73 H73 120.6 . .
C72 C73 H73 120.6 . .
C73 C74 C75 122.1(5) . .
C73 C74 H74 119.0 . .
C75 C74 H74 119.0 . .
C74 C75 C76 119.1(5) . .
C74 C75 H75 120.4 . .
C76 C75 H75 120.4 . .
C71 C76 C75 119.7(4) . .
C71 C76 H76 120.1 . .
C75 C76 H76 120.1 . .
C45 C42 C46 110.8(2) . .
C45 C42 P1 116.1(2) . .
C46 C42 P1 111.8(2) . .
C45 C42 H42 105.8 . .
C46 C42 H42 105.8 . .
P1 C42 H42 105.8 . .

loop_
_geom_bond_atom_site_label_1
_geom_bond_atom_site_label_2
_geom_bond_distance
_geom_bond_site_symmetry_2
Pd C 2.151(2) .
Pd P3 2.3155(7) .
Pd P1 2.4349(7) .
Pd P2 2.4444(7) .
Pd Ge 2.4642(4) .
Ge C71 1.962(3) .
Ge C61 1.994(3) .
Ge H2 1.47(3) .
P1 C12 1.835(3) .
P1 C42 1.865(3) .
P1 C41 1.871(3) .
P3 C32 1.819(3) .
P3 C31 1.819(3) .
P3 C33 1.827(3) .
P2 C22 1.827(3) .
P2 C52 1.864(3) .
P2 C51 1.873(3) .
C11 C12 1.394(4) .
C11 C16 1.400(4) .
C11 C 1.505(4) .
C12 C13 1.395(4) .
C13 C14 1.385(4) .
C13 H13 0.9500 .
C14 C15 1.376(5) .
C14 H14 0.9500 .
C15 C16 1.381(4) .
C15 H15 0.9500 .
C16 H16 0.9500 .
C21 C26 1.395(4) .
C21 C22 1.401(4) .
C21 C 1.529(4) .
C22 C23 1.400(4) .
C23 C24 1.375(5) .
C23 H23 0.9500 .
C24 C25 1.366(5) .
C24 H24 0.9500 .
C25 C26 1.395(4) .
C25 H25 0.9500 .
C26 H26 0.9500 .
C31 H31A 0.9800 .
C31 H31B 0.9800 .
C31 H31C 0.9800 .
C81 C83 1.21(3) 3_576
C81 C83 1.21(3) .
C81 C82 1.226(11) .
C81 C82 1.226(10) 3_576
C82 C83 1.216(18) 3_576
C82 C84 1.295(14) 3_576
C84 C82 1.295(14) 3_576
C84 C83 1.55(3) .
C83 C82 1.216(18) 3_576
C32 H32A 0.9800 .
C32 H32B 0.9800 .
C32 H32C 0.9800 .
C H1 1.0000 .
C41 C44 1.516(4) .
C41 C43 1.530(4) .
C41 H41 1.0000 .
C33 H33A 0.9800 .
C33 H33B 0.9800 .
C33 H33C 0.9800 .
C43 H43A 0.9800 .
C43 H43B 0.9800 .
C43 H43C 0.9800 .
C44 H44A 0.9800 .
C44 H44B 0.9800 .
C44 H44C 0.9800 .
C45 C42 1.523(4) .
C45 H45A 0.9800 .
C45 H45B 0.9800 .
C45 H45C 0.9800 .
C46 C42 1.524(4) .
C46 H46A 0.9800 .
C46 H46B 0.9800 .
C46 H46C 0.9800 .
C51 C53 1.528(4) .
C51 C54 1.535(5) .
C51 H51 1.0000 .
C52 C55 1.518(5) .
C52 C56 1.529(5) .
C52 H52 1.0000 .
C53 H53A 0.9800 .
C53 H53B 0.9800 .
C53 H53C 0.9800 .
C54 H54A 0.9800 .
C54 H54B 0.9800 .
C54 H54C 0.9800 .
C55 H55A 0.9800 .
C55 H55B 0.9800 .
C55 H55C 0.9800 .
C56 H56A 0.9800 .
C56 H56B 0.9800 .
C56 H56C 0.9800 .
C61 C62 1.385(4) .
C61 C66 1.388(4) .
C62 C63 1.392(5) .
C62 H62 0.9500 .
C63 C64 1.364(5) .
C63 H63 0.9500 .
C64 C65 1.377(5) .
C64 H64 0.9500 .
C65 C66 1.390(4) .
C65 H65 0.9500 .
C66 H66 0.9500 .
C71 C76 1.371(5) .
C71 C72 1.411(5) .
C72 C73 1.370(6) .
C72 H72 0.9500 .
C73 C74 1.348(7) .
C73 H73 0.9500 .
C74 C75 1.388(7) .
C74 H74 0.9500 .
C75 C76 1.404(5) .
C75 H75 0.9500 .
C76 H76 0.9500 .
C42 H42 1.0000 .
